data_2228947
loop_
_publ_author_name
'Xiao, Zhi-You'
'Tang, Wen-Hua'
'Wang, Shao-Yun'

_publ_section_title
;
 1,3-Bis(2-nitrophenoxy)propan-2-ol
;
_journal_coeditor_code BQ2262
_journal_issue 2
_journal_name_full 'Acta Crystallographica Section E'
_journal_page_first o357
_journal_paper_doi 10.1107/S1600536811000250
_journal_volume 67
_journal_year 2011
_chemical_formula_iupac 'C15 H14 N2 O7'
_chemical_formula_moiety 'C15 H14 N2 O7'
_chemical_formula_sum 'C15 H14 N2 O7'
_chemical_formula_weight 334.28
_chemical_name_systematic
;
1,3-Bis(2-nitrophenoxy)propan-2-ol
;
_space_group_IT_number 19
_symmetry_cell_setting tetragonal
_symmetry_space_group_name_Hall 'P 2ac 2ab'
_symmetry_space_group_name_H-M 'P 21 21 21'
_atom_sites_solution_hydrogens geom
_atom_sites_solution_primary direct
_atom_sites_solution_secondary difmap
_audit_creation_method SHELXL-97
_cell_angle_alpha 90.00
_cell_angle_beta 90.00
_cell_angle_gamma 90.00
_cell_formula_units_Z 4
_cell_length_a 7.287(4)
_cell_length_b 7.287(4)
_cell_length_c 28.158(17)
_cell_measurement_reflns_used 1570
_cell_measurement_temperature 293
_cell_measurement_theta_max 25.01
_cell_measurement_theta_min 1.45
_cell_volume 1495.2(15)
_computing_cell_refinement 'SAINT (Bruker, 2002)'
_computing_data_collection 'SMART (Bruker, 2002)'
_computing_data_reduction 'SAINT (Bruker, 2002)'
_computing_molecular_graphics 'ORTEP-3 for Windows (Farrugia, 1997)'
_computing_publication_material 'WinGX (Farrugia, 1999)'
_computing_structure_refinement 'SHELXL97 (Sheldrick, 2008)'
_computing_structure_solution 'SHELXS97 (Sheldrick, 2008)'
_diffrn_ambient_temperature 293
_diffrn_measured_fraction_theta_full 0.998
_diffrn_measured_fraction_theta_max 0.998
_diffrn_measurement_device_type 'Bruker SMART CCD area-detector'
_diffrn_measurement_method '\f and \w'
_diffrn_radiation_monochromator graphite
_diffrn_radiation_source 'fine-focus sealed tube'
_diffrn_radiation_type MoK\a
_diffrn_radiation_wavelength 0.71073
_diffrn_reflns_av_R_equivalents 0.0623
_diffrn_reflns_av_sigmaI/netI 0.0389
_diffrn_reflns_limit_h_max 8
_diffrn_reflns_limit_h_min -7
_diffrn_reflns_limit_k_max 8
_diffrn_reflns_limit_k_min -8
_diffrn_reflns_limit_l_max 32
_diffrn_reflns_limit_l_min -33
_diffrn_reflns_number 10200
_diffrn_reflns_theta_full 25.01
_diffrn_reflns_theta_max 25.01
_diffrn_reflns_theta_min 1.45
_diffrn_standards_interval_count 0
_diffrn_standards_interval_time 0
_diffrn_standards_number 0
_exptl_absorpt_coefficient_mu 0.120
_exptl_absorpt_correction_T_max 0.979
_exptl_absorpt_correction_T_min 0.974
_exptl_absorpt_correction_type multi-scan
_exptl_absorpt_process_details '(SADABS; Bruker, 2005)'
_exptl_crystal_colour yellow
_exptl_crystal_density_diffrn 1.485
_exptl_crystal_density_method 'not measured'
_exptl_crystal_description block
_exptl_crystal_F_000 696
_exptl_crystal_size_max 0.22
_exptl_crystal_size_mid 0.19
_exptl_crystal_size_min 0.18
_refine_diff_density_max 0.145
_refine_diff_density_min -0.154
_refine_ls_extinction_coef 0.0123(17)
_refine_ls_extinction_expression Fc^*^=kFc[1+0.001xFc^2^\l^3^/sin(2\q)]^-1/4^
_refine_ls_extinction_method 'SHELXL97 (Sheldrick, 2008)'
_refine_ls_goodness_of_fit_ref 0.963
_refine_ls_hydrogen_treatment constr
_refine_ls_matrix_type full
_refine_ls_number_parameters 218
_refine_ls_number_reflns 1570
_refine_ls_number_restraints 0
_refine_ls_restrained_S_all 0.963
_refine_ls_R_factor_all 0.0716
_refine_ls_R_factor_gt 0.0389
_refine_ls_shift/su_max 0.000
_refine_ls_shift/su_mean 0.000
_refine_ls_structure_factor_coef Fsqd
_refine_ls_weighting_details 'calc w=1/[\s^2^(Fo^2^)+(0.0581P)^2^] where P=(Fo^2^+2Fc^2^)/3'
_refine_ls_weighting_scheme calc
_refine_ls_wR_factor_gt 0.0913
_refine_ls_wR_factor_ref 0.1031
_reflns_number_gt 1022
_reflns_number_total 1570
_reflns_threshold_expression I>2sigma(I)
_cod_data_source_file bq2262.cif
_cod_data_source_block I
_cod_original_cell_volume 1495.2(13)
_cod_database_code 2228947
_cod_database_fobs_code 2228947

loop_
_symmetry_equiv_pos_as_xyz
'x, y, z'
'-x+1/2, -y, z+1/2'
'x+1/2, -y+1/2, -z'
'-x, y+1/2, -z+1/2'

loop_
_atom_site_type_symbol
_atom_site_label
_atom_site_fract_x
_atom_site_fract_y
_atom_site_fract_z
_atom_site_U_iso_or_equiv
_atom_site_adp_type
_atom_site_calc_flag
_atom_site_refinement_flags
_atom_site_occupancy
_atom_site_disorder_assembly
_atom_site_disorder_group
C C1 0.0232(5) 0.8105(5) 0.40291(10) 0.0467(9) Uani d . 1 . .
C C2 -0.1155(6) 0.8419(5) 0.43548(12) 0.0594(10) Uani d . 1 . .
H H2 -0.0936 0.8266 0.4678 0.071 Uiso calc R 1 . .
C C3 -0.2854(6) 0.8957(5) 0.41980(14) 0.0709(12) Uani d . 1 . .
H H3 -0.3794 0.9164 0.4415 0.085 Uiso calc R 1 . .
C C4 -0.3162(6) 0.9188(6) 0.37265(14) 0.0698(11) Uani d . 1 . .
H H4 -0.4329 0.9519 0.3623 0.084 Uiso calc R 1 . .
C C5 -0.1785(5) 0.8944(5) 0.33975(12) 0.0589(10) Uani d . 1 . .
H H5 -0.2014 0.9155 0.3077 0.071 Uiso calc R 1 . .
C C6 -0.0061(5) 0.8383(5) 0.35432(10) 0.0476(9) Uani d . 1 . .
C C7 0.1259(5) 0.8721(5) 0.27648(9) 0.0539(10) Uani d . 1 . .
H H7A 0.1111 1.0041 0.2742 0.065 Uiso calc R 1 . .
H H7B 0.0226 0.8130 0.2610 0.065 Uiso calc R 1 . .
C C8 0.3040(5) 0.8121(5) 0.25460(11) 0.0552(9) Uani d . 1 . .
H H8 0.4052 0.8645 0.2731 0.066 Uiso calc R 1 . .
C C9 0.3240(4) 0.8721(5) 0.20369(10) 0.0561(10) Uani d . 1 . .
H H9A 0.3520 1.0021 0.2023 0.067 Uiso calc R 1 . .
H H9B 0.4230 0.8051 0.1885 0.067 Uiso calc R 1 . .
C C10 0.1474(5) 0.8550(5) 0.13208(10) 0.0433(8) Uani d . 1 . .
C C11 -0.0153(4) 0.8131(5) 0.10830(10) 0.0427(8) Uani d . 1 . .
C C12 -0.0277(5) 0.8204(5) 0.05975(11) 0.0576(10) Uani d . 1 . .
H H12 -0.1371 0.7895 0.0447 0.069 Uiso calc R 1 . .
C C13 0.1211(6) 0.8731(5) 0.03335(11) 0.0629(11) Uani d . 1 . .
H H13 0.1133 0.8780 0.0004 0.076 Uiso calc R 1 . .
C C14 0.2825(6) 0.9190(5) 0.05595(11) 0.0576(10) Uani d . 1 . .
H H14 0.3828 0.9573 0.0381 0.069 Uiso calc R 1 . .
C C15 0.2969(5) 0.9087(4) 0.10472(11) 0.0504(9) Uani d . 1 . .
H H15 0.4074 0.9379 0.1194 0.060 Uiso calc R 1 . .
N N1 0.2012(4) 0.7496(4) 0.42086(10) 0.0571(8) Uani d . 1 . .
N N2 -0.1829(4) 0.7619(4) 0.13400(11) 0.0553(8) Uani d . 1 . .
O O1 0.2440(4) 0.7981(4) 0.46074(9) 0.0978(11) Uani d . 1 . .
O O2 0.2959(4) 0.6490(4) 0.39666(9) 0.0702(8) Uani d . 1 . .
O O3 0.1401(3) 0.8157(4) 0.32490(7) 0.0598(7) Uani d . 1 . .
O O4 0.3173(4) 0.6194(3) 0.25628(7) 0.0711(8) Uani d . 1 . .
H H4A 0.3071 0.5847 0.2839 0.107 Uiso calc R 1 . .
O O5 0.1533(3) 0.8355(3) 0.17982(7) 0.0510(6) Uani d . 1 . .
O O6 -0.2026(3) 0.8110(4) 0.17517(8) 0.0701(8) Uani d . 1 . .
O O7 -0.2971(4) 0.6716(4) 0.11246(10) 0.0813(8) Uani d . 1 . .

loop_
_atom_site_aniso_label
_atom_site_aniso_U_11
_atom_site_aniso_U_22
_atom_site_aniso_U_33
_atom_site_aniso_U_12
_atom_site_aniso_U_13
_atom_site_aniso_U_23
C1 0.053(2) 0.045(2) 0.0417(18) -0.0052(19) 0.0001(17) -0.0017(15)
C2 0.072(3) 0.056(2) 0.050(2) -0.007(2) 0.014(2) -0.0026(19)
C3 0.068(3) 0.065(3) 0.080(3) 0.000(3) 0.030(2) -0.005(2)
C4 0.059(3) 0.069(3) 0.081(3) 0.011(2) 0.008(2) 0.003(2)
C5 0.058(3) 0.062(2) 0.057(2) 0.009(2) 0.000(2) 0.0034(18)
C6 0.047(2) 0.050(2) 0.0457(19) -0.0015(19) 0.0053(17) -0.0067(16)
C7 0.061(2) 0.065(2) 0.0355(17) 0.006(2) -0.0027(16) -0.0052(16)
C8 0.050(2) 0.072(3) 0.0440(18) -0.005(2) -0.0023(18) -0.0010(18)
C9 0.042(2) 0.082(3) 0.0443(19) -0.010(2) -0.0042(16) 0.0027(18)
C10 0.047(2) 0.047(2) 0.0362(17) 0.0020(19) 0.0045(16) 0.0021(14)
C11 0.042(2) 0.045(2) 0.0414(17) 0.0013(17) 0.0007(16) -0.0012(16)
C12 0.065(2) 0.063(3) 0.0451(19) 0.003(2) -0.0075(19) -0.0072(18)
C13 0.084(3) 0.067(3) 0.0380(19) 0.012(3) 0.003(2) 0.0003(18)
C14 0.059(3) 0.063(2) 0.050(2) 0.004(2) 0.017(2) 0.0098(18)
C15 0.046(2) 0.059(2) 0.0457(18) 0.000(2) 0.0048(17) 0.0058(17)
N1 0.058(2) 0.069(2) 0.0447(17) -0.0081(19) -0.0046(16) 0.0048(15)
N2 0.0434(19) 0.061(2) 0.0613(19) 0.0023(18) -0.0029(17) 0.0045(16)
O1 0.104(2) 0.144(3) 0.0458(15) -0.002(2) -0.0294(15) -0.0091(16)
O2 0.0593(18) 0.0792(19) 0.0721(16) 0.0094(18) -0.0089(14) -0.0002(15)
O3 0.0565(15) 0.0866(18) 0.0363(12) 0.0130(15) 0.0000(11) 0.0020(12)
O4 0.0822(19) 0.0783(19) 0.0527(14) 0.0236(17) 0.0045(13) 0.0071(12)
O5 0.0410(13) 0.0744(16) 0.0377(12) -0.0050(13) -0.0011(10) 0.0034(11)
O6 0.0509(16) 0.105(2) 0.0544(14) -0.0034(17) 0.0118(13) 0.0020(15)
O7 0.0492(17) 0.089(2) 0.105(2) -0.0169(18) -0.0067(16) -0.0063(18)

loop_
_atom_type_symbol
_atom_type_description
_atom_type_scat_dispersion_real
_atom_type_scat_dispersion_imag
_atom_type_scat_source
C C 0.0033 0.0016 'International Tables Vol C Tables 4.2.6.8 and 6.1.1.4'
H H 0.0000 0.0000 'International Tables Vol C Tables 4.2.6.8 and 6.1.1.4'
N N 0.0061 0.0033 'International Tables Vol C Tables 4.2.6.8 and 6.1.1.4'
O O 0.0106 0.0060 'International Tables Vol C Tables 4.2.6.8 and 6.1.1.4'

loop_
_geom_angle_atom_site_label_1
_geom_angle_atom_site_label_2
_geom_angle_atom_site_label_3
_geom_angle_site_symmetry_1
_geom_angle_site_symmetry_3
_geom_angle
_geom_angle_publ_flag
C2 C1 C6 . . 120.9(3) ?
C2 C1 N1 . . 118.0(3) ?
C6 C1 N1 . . 121.2(3) ?
C3 C2 C1 . . 119.5(3) ?
C3 C2 H2 . . 120.2 ?
C1 C2 H2 . . 120.2 ?
C4 C3 C2 . . 120.0(4) ?
C4 C3 H3 . . 120.0 ?
C2 C3 H3 . . 120.0 ?
C3 C4 C5 . . 121.4(4) ?
C3 C4 H4 . . 119.3 ?
C5 C4 H4 . . 119.3 ?
C4 C5 C6 . . 120.0(3) ?
C4 C5 H5 . . 120.0 ?
C6 C5 H5 . . 120.0 ?
O3 C6 C5 . . 124.5(3) ?
O3 C6 C1 . . 117.3(3) ?
C5 C6 C1 . . 118.1(3) ?
O3 C7 C8 . . 104.2(3) ?
O3 C7 H7A . . 110.9 ?
C8 C7 H7A . . 110.9 ?
O3 C7 H7B . . 110.9 ?
C8 C7 H7B . . 110.9 ?
H7A C7 H7B . . 108.9 ?
O4 C8 C7 . . 109.6(3) ?
O4 C8 C9 . . 108.4(3) ?
C7 C8 C9 . . 112.9(3) ?
O4 C8 H8 . . 108.6 ?
C7 C8 H8 . . 108.6 ?
C9 C8 H8 . . 108.6 ?
O5 C9 C8 . . 107.9(3) ?
O5 C9 H9A . . 110.1 ?
C8 C9 H9A . . 110.1 ?
O5 C9 H9B . . 110.1 ?
C8 C9 H9B . . 110.1 ?
H9A C9 H9B . . 108.4 ?
O5 C10 C15 . . 123.8(3) ?
O5 C10 C11 . . 118.7(3) ?
C15 C10 C11 . . 117.5(3) ?
C12 C11 C10 . . 121.7(3) ?
C12 C11 N2 . . 116.5(3) ?
C10 C11 N2 . . 121.8(3) ?
C13 C12 C11 . . 120.0(3) ?
C13 C12 H12 . . 120.0 ?
C11 C12 H12 . . 120.0 ?
C12 C13 C14 . . 119.5(3) ?
C12 C13 H13 . . 120.2 ?
C14 C13 H13 . . 120.2 ?
C13 C14 C15 . . 120.7(3) ?
C13 C14 H14 . . 119.6 ?
C15 C14 H14 . . 119.6 ?
C14 C15 C10 . . 120.5(3) ?
C14 C15 H15 . . 119.7 ?
C10 C15 H15 . . 119.7 ?
O2 N1 O1 . . 123.1(3) ?
O2 N1 C1 . . 119.6(3) ?
O1 N1 C1 . . 117.3(3) ?
O6 N2 O7 . . 123.3(3) ?
O6 N2 C11 . . 119.4(3) ?
O7 N2 C11 . . 117.3(3) ?
C6 O3 C7 . . 119.3(3) ?
C8 O4 H4A . . 109.5 ?
C10 O5 C9 . . 118.2(2) ?

loop_
_geom_bond_atom_site_label_1
_geom_bond_atom_site_label_2
_geom_bond_site_symmetry_2
_geom_bond_distance
_geom_bond_publ_flag
C1 C2 . 1.383(4) ?
C1 C6 . 1.399(4) ?
C1 N1 . 1.461(4) ?
C2 C3 . 1.372(5) ?
C2 H2 . 0.9300 ?
C3 C4 . 1.357(5) ?
C3 H3 . 0.9300 ?
C4 C5 . 1.378(5) ?
C4 H4 . 0.9300 ?
C5 C6 . 1.383(5) ?
C5 H5 . 0.9300 ?
C6 O3 . 1.359(4) ?
C7 O3 . 1.428(3) ?
C7 C8 . 1.502(4) ?
C7 H7A . 0.9700 ?
C7 H7B . 0.9700 ?
C8 O4 . 1.408(4) ?
C8 C9 . 1.506(4) ?
C8 H8 . 0.9800 ?
C9 O5 . 1.439(3) ?
C9 H9A . 0.9700 ?
C9 H9B . 0.9700 ?
C10 O5 . 1.352(3) ?
C10 C15 . 1.390(4) ?
C10 C11 . 1.396(4) ?
C11 C12 . 1.371(4) ?
C11 N2 . 1.468(4) ?
C12 C13 . 1.370(5) ?
C12 H12 . 0.9300 ?
C13 C14 . 1.378(5) ?
C13 H13 . 0.9300 ?
C14 C15 . 1.379(4) ?
C14 H14 . 0.9300 ?
C15 H15 . 0.9300 ?
N1 O2 . 1.216(3) ?
N1 O1 . 1.218(3) ?
N2 O6 . 1.222(3) ?
N2 O7 . 1.222(3) ?
O4 H4A . 0.8200 ?

loop_
_geom_hbond_atom_site_label_D
_geom_hbond_atom_site_label_H
_geom_hbond_atom_site_label_A
_geom_hbond_site_symmetry_A
_geom_hbond_distance_DH
_geom_hbond_distance_HA
_geom_hbond_distance_DA
_geom_hbond_angle_DHA
O4 H4A O6 4_545 0.82 2.43 3.079(4) 137.1

loop_
_cod_related_entry_id
_cod_related_entry_database
_cod_related_entry_code
1 ChemSpider 3599931
